data_4078102
loop_
_publ_author_name
'Holtrichter-R\"o\&smann, Thorsten'
'R\"osener, Christian'
'Hellmann, Johannes'
'Uhl, Werner'
'W\"urthwein, Ernst-Ulrich'
'Fr\"ohlich, Roland'
'Wibbeling, Birgit'

_publ_section_title
;
 Generation of Weakly Bound Al--N Lewis Pairs by Hydroalumination of
 Ynamines and the Activation of Small Molecules: Phenylethyne and
 Dicyclohexylcarbodiimide
;
_journal_issue 8
_journal_name_full Organometallics
_journal_page_first 3272
_journal_paper_doi 10.1021/om3001179
_journal_volume 31
_journal_year 2012
_chemical_formula_sum 'C20 H42 Al N Si'
_chemical_formula_weight 351.62
_chemical_name_systematic
; 
 ? 
;
_space_group_IT_number 2
_symmetry_cell_setting triclinic
_symmetry_space_group_name_Hall '-P 1'
_symmetry_space_group_name_H-M 'P -1'
_atom_sites_solution_hydrogens geom
_atom_sites_solution_primary direct
_atom_sites_solution_secondary difmap
_audit_creation_method SHELXL-97
_cell_angle_alpha 89.542(1)
_cell_angle_beta 77.895(1)
_cell_angle_gamma 80.942(1)
_cell_formula_units_Z 2
_cell_length_a 10.2729(2)
_cell_length_b 10.5164(2)
_cell_length_c 10.9519(2)
_cell_measurement_reflns_used 3350
_cell_measurement_temperature 223(2)
_cell_measurement_theta_max 28.28
_cell_measurement_theta_min 4.08
_cell_volume 1142.06(4)
_computing_cell_refinement 'Collect (Nonius B.V., 1998)'
_computing_data_collection 'CollecT (Nonius B.V., 1998)'
_computing_data_reduction 'Denzo-SMN (otwinowski & Minor, 1997)'
_computing_structure_refinement 'SHELXL-97 (Sheldrick, 1997)'
_computing_structure_solution 'SHELXS-97 (Sheldrick, 1990)'
_diffrn_ambient_temperature 223(2)
_diffrn_measured_fraction_theta_full 0.979
_diffrn_measured_fraction_theta_max 0.979
_diffrn_measurement_device_type 'Nonius KappaCCD APEXII'
_diffrn_measurement_method '\w and \f scans'
_diffrn_radiation_monochromator 'Montel mirror'
_diffrn_radiation_source 'rotating anode Nonius FR591'
_diffrn_radiation_type MoK\a
_diffrn_radiation_wavelength 0.71073
_diffrn_reflns_av_R_equivalents 0.038
_diffrn_reflns_av_sigmaI/netI 0.0336
_diffrn_reflns_limit_h_max 13
_diffrn_reflns_limit_h_min -13
_diffrn_reflns_limit_k_max 13
_diffrn_reflns_limit_k_min -13
_diffrn_reflns_limit_l_max 14
_diffrn_reflns_limit_l_min -14
_diffrn_reflns_number 11511
_diffrn_reflns_theta_full 28.30
_diffrn_reflns_theta_max 28.30
_diffrn_reflns_theta_min 4.11
_exptl_absorpt_coefficient_mu 0.143
_exptl_absorpt_correction_T_max 0.9859
_exptl_absorpt_correction_T_min 0.9491
_exptl_absorpt_correction_type multi-scan
_exptl_absorpt_process_details 'Denzo (otwinowski, Borek, Majewski & Minor, 2003)'
_exptl_crystal_colour colourless
_exptl_crystal_density_diffrn 1.022
_exptl_crystal_density_method 'not measured'
_exptl_crystal_description plate
_exptl_crystal_F_000 392
_exptl_crystal_size_max 0.37
_exptl_crystal_size_mid 0.23
_exptl_crystal_size_min 0.10
_refine_diff_density_max 0.271
_refine_diff_density_min -0.263
_refine_diff_density_rms 0.042
_refine_ls_extinction_method none
_refine_ls_goodness_of_fit_ref 1.058
_refine_ls_hydrogen_treatment constr
_refine_ls_matrix_type full
_refine_ls_number_parameters 245
_refine_ls_number_reflns 5556
_refine_ls_number_restraints 121
_refine_ls_restrained_S_all 1.166
_refine_ls_R_factor_all 0.0565
_refine_ls_R_factor_gt 0.0491
_refine_ls_shift/su_max 0.000
_refine_ls_shift/su_mean 0.000
_refine_ls_structure_factor_coef Fsqd
_refine_ls_weighting_details 'calc w=1/[\s^2^(Fo^2^)+(0.0386P)^2^+0.6218P] where P=(Fo^2^+2Fc^2^)/3'
_refine_ls_weighting_scheme calc
_refine_ls_wR_factor_gt 0.1158
_refine_ls_wR_factor_ref 0.1229
_reflns_number_gt 4893
_reflns_number_total 5556
_reflns_threshold_expression >2sigma(I)
_cod_data_source_file om3001179_si_004.cif
_cod_data_source_block wue6262
_cod_original_sg_symbol_H-M P-1
_cod_database_code 4078102

loop_
_symmetry_equiv_pos_as_xyz
'x, y, z'
'-x, -y, -z'

loop_
_atom_site_label
_atom_site_type_symbol
_atom_site_fract_x
_atom_site_fract_y
_atom_site_fract_z
_atom_site_U_iso_or_equiv
_atom_site_adp_type
_atom_site_occupancy
_atom_site_symmetry_multiplicity
_atom_site_calc_flag
_atom_site_refinement_flags
_atom_site_disorder_assembly
_atom_site_disorder_group
Si1 Si 0.66298(5) 0.40592(5) 0.24851(5) 0.03655(14) Uani 1 1 d . . .
Al1 Al 0.70847(5) 0.74165(4) 0.18594(4) 0.02601(13) Uani 1 1 d . A .
N1 N 0.85606(14) 0.71225(13) 0.30018(13) 0.0293(3) Uani 1 1 d . . .
C11 C 0.72328(17) 0.56330(15) 0.24741(15) 0.0303(3) Uani 1 1 d . . .
C12 C 0.8170(2) 0.58234(17) 0.30867(19) 0.0398(4) Uani 1 1 d . . .
H12 H 0.8565 0.5172 0.3549 0.048 Uiso 1 1 calc R . .
C13 C 0.99996(18) 0.70995(18) 0.23294(17) 0.0367(4) Uani 1 1 d . . .
H13 H 1.0066 0.6758 0.1475 0.044 Uiso 1 1 calc R . .
C14 C 1.0288(2) 0.8467(2) 0.2183(2) 0.0505(5) Uani 1 1 d . . .
H14A H 1.1237 0.8448 0.1778 0.061 Uiso 1 1 calc R . .
H14B H 0.9735 0.8923 0.1638 0.061 Uiso 1 1 calc R . .
C15 C 0.9998(2) 0.9193(2) 0.3418(3) 0.0572(6) Uani 1 1 d . . .
H15A H 1.0167 1.0080 0.3283 0.069 Uiso 1 1 calc R . .
H15B H 1.0589 0.8779 0.3951 0.069 Uiso 1 1 calc R . .
C16 C 0.8535(2) 0.9192(2) 0.4045(3) 0.0588(6) Uani 1 1 d . . .
H16A H 0.7955 0.9663 0.3531 0.071 Uiso 1 1 calc R . .
H16B H 0.8344 0.9645 0.4857 0.071 Uiso 1 1 calc R . .
C17 C 0.8195(2) 0.7838(2) 0.42374(18) 0.0453(5) Uani 1 1 d . . .
H17 H 0.7201 0.7940 0.4497 0.054 Uiso 1 1 calc R . .
C131 C 1.1082(2) 0.6242(2) 0.2861(3) 0.0584(6) Uani 1 1 d . . .
H13A H 1.1197 0.6643 0.3618 0.088 Uiso 1 1 calc R . .
H13B H 1.1928 0.6130 0.2251 0.088 Uiso 1 1 calc R . .
H13C H 1.0808 0.5408 0.3052 0.088 Uiso 1 1 calc R . .
C171 C 0.8752(3) 0.7167(3) 0.5309(2) 0.0795(9) Uani 1 1 d . . .
H17A H 0.8599 0.6279 0.5337 0.119 Uiso 1 1 calc R . .
H17B H 0.8296 0.7608 0.6094 0.119 Uiso 1 1 calc R . .
H17C H 0.9711 0.7190 0.5176 0.119 Uiso 1 1 calc R . .
C101 C 0.6864(3) 0.3443(2) 0.0853(2) 0.0615(6) Uani 1 1 d . . .
H10A H 0.6319 0.4033 0.0404 0.092 Uiso 1 1 calc R . .
H10B H 0.6590 0.2601 0.0862 0.092 Uiso 1 1 calc R . .
H10C H 0.7807 0.3375 0.0442 0.092 Uiso 1 1 calc R . .
C102 C 0.4796(2) 0.4237(2) 0.3226(2) 0.0535(5) Uani 1 1 d . . .
H10D H 0.4652 0.4563 0.4078 0.080 Uiso 1 1 calc R . .
H10E H 0.4500 0.3406 0.3229 0.080 Uiso 1 1 calc R . .
H10F H 0.4285 0.4836 0.2756 0.080 Uiso 1 1 calc R . .
C103 C 0.7594(3) 0.2859(2) 0.3368(3) 0.0630(7) Uani 1 1 d . . .
H10G H 0.8543 0.2733 0.2967 0.094 Uiso 1 1 calc R . .
H10H H 0.7259 0.2046 0.3374 0.094 Uiso 1 1 calc R . .
H10I H 0.7481 0.3175 0.4219 0.094 Uiso 1 1 calc R . .
C111 C 0.53450(18) 0.85911(17) 0.26151(17) 0.0374(4) Uani 1 1 d D . .
C112 C 0.5321(6) 1.0021(4) 0.2758(5) 0.0587(13) Uani 0.584(5) 1 d PD A 1
H11A H 0.5784 1.0344 0.1982 0.088 Uiso 0.584(5) 1 calc PR A 1
H11B H 0.5770 1.0182 0.3424 0.088 Uiso 0.584(5) 1 calc PR A 1
H11C H 0.4394 1.0454 0.2961 0.088 Uiso 0.584(5) 1 calc PR A 1
C113 C 0.4359(6) 0.8404(8) 0.1753(4) 0.0565(14) Uani 0.584(5) 1 d PD A 1
H11D H 0.3459 0.8834 0.2131 0.085 Uiso 0.584(5) 1 calc PR A 1
H11E H 0.4346 0.7492 0.1644 0.085 Uiso 0.584(5) 1 calc PR A 1
H11F H 0.4657 0.8770 0.0946 0.085 Uiso 0.584(5) 1 calc PR A 1
C114 C 0.4648(4) 0.8080(5) 0.3896(4) 0.0563(10) Uani 0.584(5) 1 d PD A 1
H11G H 0.5179 0.8175 0.4515 0.084 Uiso 0.584(5) 1 calc PR A 1
H11H H 0.4582 0.7178 0.3798 0.084 Uiso 0.584(5) 1 calc PR A 1
H11I H 0.3752 0.8572 0.4167 0.084 Uiso 0.584(5) 1 calc PR A 1
C115 C 0.5435(9) 0.9985(5) 0.2146(7) 0.0587(13) Uani 0.416(5) 1 d PD A 2
H11J H 0.4584 1.0540 0.2465 0.088 Uiso 0.416(5) 1 calc PR A 2
H11K H 0.5625 0.9974 0.1240 0.088 Uiso 0.416(5) 1 calc PR A 2
H11L H 0.6150 1.0309 0.2440 0.088 Uiso 0.416(5) 1 calc PR A 2
C116 C 0.4202(9) 0.8133(11) 0.2170(7) 0.0565(14) Uani 0.416(5) 1 d PD A 2
H11M H 0.3374 0.8728 0.2469 0.085 Uiso 0.416(5) 1 calc PR A 2
H11N H 0.4096 0.7284 0.2490 0.085 Uiso 0.416(5) 1 calc PR A 2
H11O H 0.4399 0.8090 0.1264 0.085 Uiso 0.416(5) 1 calc PR A 2
C117 C 0.5018(6) 0.8699(7) 0.4039(4) 0.0563(10) Uani 0.416(5) 1 d PD A 2
H11P H 0.5689 0.9111 0.4318 0.084 Uiso 0.416(5) 1 calc PR A 2
H11Q H 0.5024 0.7845 0.4381 0.084 Uiso 0.416(5) 1 calc PR A 2
H11R H 0.4134 0.9209 0.4322 0.084 Uiso 0.416(5) 1 calc PR A 2
C121 C 0.78163(19) 0.76140(18) 0.00101(16) 0.0389(4) Uani 1 1 d D . .
C122 C 0.8517(6) 0.8754(5) -0.0407(5) 0.0619(10) Uani 0.474(4) 1 d PD A 1
H12A H 0.9363 0.8661 -0.0130 0.093 Uiso 0.474(4) 1 calc PR A 1
H12B H 0.7945 0.9541 -0.0048 0.093 Uiso 0.474(4) 1 calc PR A 1
H12C H 0.8692 0.8790 -0.1311 0.093 Uiso 0.474(4) 1 calc PR A 1
C123 C 0.8878(5) 0.6376(5) -0.0514(5) 0.0583(11) Uani 0.474(4) 1 d PD A 1
H12D H 0.9112 0.6395 -0.1418 0.087 Uiso 0.474(4) 1 calc PR A 1
H12E H 0.8489 0.5608 -0.0262 0.087 Uiso 0.474(4) 1 calc PR A 1
H12F H 0.9684 0.6369 -0.0181 0.087 Uiso 0.474(4) 1 calc PR A 1
C124 C 0.6660(6) 0.7569(6) -0.0623(9) 0.0550(14) Uani 0.474(4) 1 d PD A 1
H12G H 0.6995 0.7486 -0.1520 0.083 Uiso 0.474(4) 1 calc PR A 1
H12H H 0.6015 0.8356 -0.0424 0.083 Uiso 0.474(4) 1 calc PR A 1
H12I H 0.6224 0.6836 -0.0333 0.083 Uiso 0.474(4) 1 calc PR A 1
C125 C 0.7651(6) 0.9073(4) -0.0351(5) 0.0619(10) Uani 0.526(4) 1 d PD A 2
H12J H 0.8192 0.9521 0.0073 0.093 Uiso 0.526(4) 1 calc PR A 2
H12K H 0.6711 0.9460 -0.0101 0.093 Uiso 0.526(4) 1 calc PR A 2
H12L H 0.7949 0.9137 -0.1247 0.093 Uiso 0.526(4) 1 calc PR A 2
C126 C 0.9238(4) 0.7014(6) -0.0565(4) 0.0583(11) Uani 0.526(4) 1 d PD A 2
H12M H 0.9385 0.7069 -0.1467 0.087 Uiso 0.526(4) 1 calc PR A 2
H12N H 0.9385 0.6118 -0.0338 0.087 Uiso 0.526(4) 1 calc PR A 2
H12O H 0.9863 0.7470 -0.0261 0.087 Uiso 0.526(4) 1 calc PR A 2
C127 C 0.6869(6) 0.7010(6) -0.0671(8) 0.0550(14) Uani 0.526(4) 1 d PD A 2
H12P H 0.7127 0.7136 -0.1563 0.083 Uiso 0.526(4) 1 calc PR A 2
H12Q H 0.5945 0.7422 -0.0365 0.083 Uiso 0.526(4) 1 calc PR A 2
H12R H 0.6945 0.6096 -0.0512 0.083 Uiso 0.526(4) 1 calc PR A 2

loop_
_atom_site_aniso_label
_atom_site_aniso_U_11
_atom_site_aniso_U_22
_atom_site_aniso_U_33
_atom_site_aniso_U_23
_atom_site_aniso_U_13
_atom_site_aniso_U_12
Si1 0.0387(3) 0.0282(2) 0.0460(3) 0.00158(19) -0.0105(2) -0.01336(19)
Al1 0.0270(2) 0.0257(2) 0.0264(2) 0.00268(17) -0.00738(17) -0.00517(17)
N1 0.0327(7) 0.0284(7) 0.0313(7) 0.0038(5) -0.0127(5) -0.0105(5)
C11 0.0325(8) 0.0268(7) 0.0330(8) 0.0019(6) -0.0074(6) -0.0079(6)
C12 0.0485(10) 0.0288(8) 0.0522(11) 0.0153(7) -0.0266(9) -0.0157(7)
C13 0.0309(8) 0.0420(9) 0.0390(9) -0.0027(7) -0.0112(7) -0.0060(7)
C14 0.0421(10) 0.0590(13) 0.0594(13) 0.0161(10) -0.0187(9) -0.0261(10)
C15 0.0586(13) 0.0410(11) 0.0849(17) -0.0008(11) -0.0334(12) -0.0225(10)
C16 0.0509(12) 0.0505(12) 0.0782(16) -0.0297(11) -0.0245(11) -0.0015(10)
C17 0.0384(10) 0.0662(13) 0.0339(9) -0.0087(9) -0.0075(7) -0.0159(9)
C131 0.0448(12) 0.0575(13) 0.0761(16) -0.0082(11) -0.0303(11) 0.0063(10)
C171 0.088(2) 0.132(3) 0.0353(11) 0.0158(14) -0.0270(12) -0.0516(19)
C101 0.0659(15) 0.0606(14) 0.0612(14) -0.0166(11) -0.0073(11) -0.0271(12)
C102 0.0443(11) 0.0553(13) 0.0635(14) 0.0006(10) -0.0073(10) -0.0211(10)
C103 0.0619(14) 0.0369(11) 0.0960(19) 0.0240(12) -0.0246(13) -0.0159(10)
C111 0.0335(9) 0.0360(9) 0.0413(9) -0.0010(7) -0.0103(7) 0.0023(7)
C112 0.0492(17) 0.0363(13) 0.085(4) -0.016(2) -0.012(3) 0.0067(12)
C113 0.0272(17) 0.078(4) 0.063(3) -0.011(3) -0.003(2) -0.0106(15)
C114 0.0372(19) 0.071(3) 0.0503(16) 0.0023(19) 0.0048(14) 0.0049(15)
C115 0.0492(17) 0.0363(13) 0.085(4) -0.016(2) -0.012(3) 0.0067(12)
C116 0.0272(17) 0.078(4) 0.063(3) -0.011(3) -0.003(2) -0.0106(15)
C117 0.0372(19) 0.071(3) 0.0503(16) 0.0023(19) 0.0048(14) 0.0049(15)
C121 0.0416(10) 0.0484(10) 0.0285(8) 0.0065(7) -0.0085(7) -0.0118(8)
C122 0.079(3) 0.064(2) 0.0456(16) 0.0215(16) -0.009(2) -0.027(2)
C123 0.044(2) 0.092(4) 0.0317(12) 0.000(2) 0.0019(14) -0.0019(18)
C124 0.054(2) 0.078(4) 0.0361(13) 0.002(4) -0.0174(17) -0.011(3)
C125 0.079(3) 0.064(2) 0.0456(16) 0.0215(16) -0.009(2) -0.027(2)
C126 0.044(2) 0.092(4) 0.0317(12) 0.000(2) 0.0019(14) -0.0019(18)
C127 0.054(2) 0.078(4) 0.0361(13) 0.002(4) -0.0174(17) -0.011(3)

loop_
_atom_type_symbol
_atom_type_description
_atom_type_scat_dispersion_real
_atom_type_scat_dispersion_imag
_atom_type_scat_source
C C 0.0033 0.0016 'International Tables Vol C Tables 4.2.6.8 and 6.1.1.4'
H H 0.0000 0.0000 'International Tables Vol C Tables 4.2.6.8 and 6.1.1.4'
N N 0.0061 0.0033 'International Tables Vol C Tables 4.2.6.8 and 6.1.1.4'
Al Al 0.0645 0.0514 'International Tables Vol C Tables 4.2.6.8 and 6.1.1.4'
Si Si 0.0817 0.0704 'International Tables Vol C Tables 4.2.6.8 and 6.1.1.4'

loop_
_geom_angle_atom_site_label_1
_geom_angle_atom_site_label_2
_geom_angle_atom_site_label_3
_geom_angle
C11 Si1 C101 109.60(10)
C11 Si1 C102 110.57(9)
C101 Si1 C102 108.21(11)
C11 Si1 C103 110.53(9)
C101 Si1 C103 108.94(13)
C102 Si1 C103 108.94(12)
C11 Al1 C111 115.14(7)
C11 Al1 C121 116.33(8)
C111 Al1 C121 116.04(8)
C11 Al1 N1 70.33(6)
C111 Al1 N1 115.48(7)
C121 Al1 N1 115.68(7)
C11 Al1 C12 33.11(6)
C111 Al1 C12 121.59(7)
C121 Al1 C12 122.34(8)
N1 Al1 C12 37.22(5)
C12 N1 C17 112.61(14)
C12 N1 C13 112.35(14)
C17 N1 C13 114.07(13)
C12 N1 Al1 81.56(9)
C17 N1 Al1 116.26(11)
C13 N1 Al1 115.82(10)
C12 C11 Si1 121.52(13)
C12 C11 Al1 92.00(11)
Si1 C11 Al1 146.48(10)
C11 C12 N1 116.12(15)
C11 C12 Al1 54.89(9)
N1 C12 Al1 61.22(8)
C11 C12 H12 121.9
N1 C12 H12 121.9
Al1 C12 H12 176.8
N1 C13 C14 109.26(15)
N1 C13 C131 116.81(17)
C14 C13 C131 111.43(17)
N1 C13 H13 106.2
C14 C13 H13 106.2
C131 C13 H13 106.2
C15 C14 C13 112.36(18)
C15 C14 H14A 109.1
C13 C14 H14A 109.1
C15 C14 H14B 109.1
C13 C14 H14B 109.1
H14A C14 H14B 107.9
C14 C15 C16 108.58(17)
C14 C15 H15A 110.0
C16 C15 H15A 110.0
C14 C15 H15B 110.0
C16 C15 H15B 110.0
H15A C15 H15B 108.4
C15 C16 C17 112.52(18)
C15 C16 H16A 109.1
C17 C16 H16A 109.1
C15 C16 H16B 109.1
C17 C16 H16B 109.1
H16A C16 H16B 107.8
N1 C17 C16 108.96(16)
N1 C17 C171 116.4(2)
C16 C17 C171 112.42(19)
N1 C17 H17 106.1
C16 C17 H17 106.1
C171 C17 H17 106.1
C13 C131 H13A 109.5
C13 C131 H13B 109.5
H13A C131 H13B 109.5
C13 C131 H13C 109.5
H13A C131 H13C 109.5
H13B C131 H13C 109.5
C17 C171 H17A 109.5
C17 C171 H17B 109.5
H17A C171 H17B 109.5
C17 C171 H17C 109.5
H17A C171 H17C 109.5
H17B C171 H17C 109.5
Si1 C101 H10A 109.5
Si1 C101 H10B 109.5
H10A C101 H10B 109.5
Si1 C101 H10C 109.5
H10A C101 H10C 109.5
H10B C101 H10C 109.5
Si1 C102 H10D 109.5
Si1 C102 H10E 109.5
H10D C102 H10E 109.5
Si1 C102 H10F 109.5
H10D C102 H10F 109.5
H10E C102 H10F 109.5
Si1 C103 H10G 109.5
Si1 C103 H10H 109.5
H10G C103 H10H 109.5
Si1 C103 H10I 109.5
H10G C103 H10I 109.5
H10H C103 H10I 109.5
C116 C111 C112 118.7(6)
C116 C111 C117 109.6(3)
C112 C111 C117 81.4(3)
C116 C111 C113 20.4(3)
C112 C111 C113 107.3(3)
C117 C111 C113 127.0(3)
C116 C111 C115 108.1(4)
C112 C111 C115 24.7(3)
C117 C111 C115 106.1(3)
C113 C111 C115 91.2(4)
C116 C111 C114 82.8(3)
C112 C111 C114 108.5(3)
C117 C111 C114 31.3(3)
C113 C111 C114 102.8(2)
C115 C111 C114 131.7(3)
C116 C111 Al1 108.7(5)
C112 C111 Al1 120.5(2)
C117 C111 Al1 115.0(2)
C113 C111 Al1 104.9(3)
C115 C111 Al1 109.2(3)
C114 C111 Al1 111.21(18)
C111 C112 H11A 109.5
C111 C112 H11B 109.5
C111 C112 H11C 109.5
C111 C113 H11D 109.5
C111 C113 H11E 109.5
C111 C113 H11F 109.5
C111 C114 H11G 109.5
C111 C114 H11H 109.5
C111 C114 H11I 109.5
C111 C115 H11J 109.5
C111 C115 H11K 109.5
H11J C115 H11K 109.5
C111 C115 H11L 109.5
H11J C115 H11L 109.5
H11K C115 H11L 109.5
C111 C116 H11M 109.5
C111 C116 H11N 109.5
H11M C116 H11N 109.5
C111 C116 H11O 109.5
H11M C116 H11O 109.5
H11N C116 H11O 109.5
C111 C117 H11P 109.5
C111 C117 H11Q 109.5
H11P C117 H11Q 109.5
C111 C117 H11R 109.5
H11P C117 H11R 109.5
H11Q C117 H11R 109.5
C124 C121 C126 122.5(4)
C124 C121 C122 111.2(4)
C126 C121 C122 76.0(3)
C124 C121 C127 22.3(3)
C126 C121 C127 107.3(3)
C122 C121 C127 126.6(4)
C124 C121 C125 84.4(3)
C126 C121 C125 107.3(3)
C122 C121 C125 33.4(3)
C127 C121 C125 105.0(3)
C124 C121 C123 104.8(3)
C126 C121 C123 30.3(2)
C122 C121 C123 105.6(3)
C127 C121 C123 84.4(3)
C125 C121 C123 133.9(3)
C124 C121 Al1 106.2(4)
C126 C121 Al1 119.6(2)
C122 C121 Al1 118.9(2)
C127 C121 Al1 105.6(3)
C125 C121 Al1 111.2(2)
C123 C121 Al1 109.2(2)
C121 C122 H12A 109.5
C121 C122 H12B 109.5
C121 C122 H12C 109.5
C121 C123 H12D 109.5
C121 C123 H12E 109.5
C121 C123 H12F 109.5
C121 C124 H12G 109.5
C121 C124 H12H 109.5
C121 C124 H12I 109.5
C121 C125 H12J 109.5
C121 C125 H12K 109.5
H12J C125 H12K 109.5
C121 C125 H12L 109.5
H12J C125 H12L 109.5
H12K C125 H12L 109.5
C121 C126 H12M 109.5
C121 C126 H12N 109.5
H12M C126 H12N 109.5
C121 C126 H12O 109.5
H12M C126 H12O 109.5
H12N C126 H12O 109.5
C121 C127 H12P 109.5
C121 C127 H12Q 109.5
H12P C127 H12Q 109.5
C121 C127 H12R 109.5
H12P C127 H12R 109.5
H12Q C127 H12R 109.5

loop_
_geom_bond_atom_site_label_1
_geom_bond_atom_site_label_2
_geom_bond_distance
Si1 C11 1.8554(16)
Si1 C101 1.860(2)
Si1 C102 1.868(2)
Si1 C103 1.870(2)
Al1 C11 1.9816(17)
Al1 C111 2.0263(18)
Al1 C121 2.0284(18)
Al1 N1 2.1451(14)
Al1 C12 2.4208(18)
N1 C12 1.480(2)
N1 C17 1.501(2)
N1 C13 1.504(2)
C11 C12 1.323(2)
C12 H12 0.9400
C13 C14 1.513(3)
C13 C131 1.528(3)
C13 H13 0.9900
C14 C15 1.510(3)
C14 H14A 0.9800
C14 H14B 0.9800
C15 C16 1.516(3)
C15 H15A 0.9800
C15 H15B 0.9800
C16 C17 1.521(3)
C16 H16A 0.9800
C16 H16B 0.9800
C17 C171 1.531(3)
C17 H17 0.9900
C131 H13A 0.9700
C131 H13B 0.9700
C131 H13C 0.9700
C171 H17A 0.9700
C171 H17B 0.9700
C171 H17C 0.9700
C101 H10A 0.9700
C101 H10B 0.9700
C101 H10C 0.9700
C102 H10D 0.9700
C102 H10E 0.9700
C102 H10F 0.9700
C103 H10G 0.9700
C103 H10H 0.9700
C103 H10I 0.9700
C111 C116 1.507(5)
C111 C112 1.508(4)
C111 C117 1.526(5)
C111 C113 1.557(4)
C111 C115 1.560(5)
C111 C114 1.567(4)
C112 H11A 0.9700
C112 H11B 0.9700
C112 H11C 0.9700
C113 H11D 0.9700
C113 H11E 0.9700
C113 H11F 0.9700
C114 H11G 0.9700
C114 H11H 0.9700
C114 H11I 0.9700
C115 H11J 0.9700
C115 H11K 0.9700
C115 H11L 0.9700
C116 H11M 0.9700
C116 H11N 0.9700
C116 H11O 0.9700
C117 H11P 0.9700
C117 H11Q 0.9700
C117 H11R 0.9700
C121 C124 1.502(6)
C121 C126 1.503(4)
C121 C122 1.513(4)
C121 C127 1.553(5)
C121 C125 1.573(4)
C121 C123 1.586(5)
C122 H12A 0.9700
C122 H12B 0.9700
C122 H12C 0.9700
C123 H12D 0.9700
C123 H12E 0.9700
C123 H12F 0.9700
C124 H12G 0.9700
C124 H12H 0.9700
C124 H12I 0.9700
C125 H12J 0.9700
C125 H12K 0.9700
C125 H12L 0.9700
C126 H12M 0.9700
C126 H12N 0.9700
C126 H12O 0.9700
C127 H12P 0.9700
C127 H12Q 0.9700
C127 H12R 0.9700

loop_
_geom_torsion_atom_site_label_1
_geom_torsion_atom_site_label_2
_geom_torsion_atom_site_label_3
_geom_torsion_atom_site_label_4
_geom_torsion
C11 Al1 N1 C12 0.15(11)
C111 Al1 N1 C12 109.39(11)
C121 Al1 N1 C12 -110.38(12)
C11 Al1 N1 C17 -110.96(13)
C111 Al1 N1 C17 -1.72(14)
C121 Al1 N1 C17 138.51(13)
C12 Al1 N1 C17 -111.11(16)
C11 Al1 N1 C13 110.96(12)
C111 Al1 N1 C13 -139.81(12)
C121 Al1 N1 C13 0.43(14)
C12 Al1 N1 C13 110.81(16)
C101 Si1 C11 C12 -123.44(18)
C102 Si1 C11 C12 117.35(18)
C103 Si1 C11 C12 -3.4(2)
C101 Si1 C11 Al1 56.1(2)
C102 Si1 C11 Al1 -63.1(2)
C103 Si1 C11 Al1 176.21(18)
C111 Al1 C11 C12 -109.85(13)
C121 Al1 C11 C12 109.50(13)
N1 Al1 C11 C12 -0.17(12)
C111 Al1 C11 Si1 70.52(19)
C121 Al1 C11 Si1 -70.12(19)
N1 Al1 C11 Si1 -179.79(19)
C12 Al1 C11 Si1 -179.6(3)
Si1 C11 C12 N1 -179.99(12)
Al1 C11 C12 N1 0.25(18)
Si1 C11 C12 Al1 179.76(17)
C17 N1 C12 C11 114.77(19)
C13 N1 C12 C11 -114.76(19)
Al1 N1 C12 C11 -0.24(17)
C17 N1 C12 Al1 115.01(13)
C13 N1 C12 Al1 -114.53(12)
C111 Al1 C12 C11 88.29(14)
C121 Al1 C12 C11 -89.43(14)
N1 Al1 C12 C11 179.74(18)
C11 Al1 C12 N1 -179.74(18)
C111 Al1 C12 N1 -91.45(11)
C121 Al1 C12 N1 90.83(12)
C12 N1 C13 C14 175.20(15)
C17 N1 C13 C14 -55.1(2)
Al1 N1 C13 C14 83.90(15)
C12 N1 C13 C131 -57.2(2)
C17 N1 C13 C131 72.5(2)
Al1 N1 C13 C131 -148.50(14)
N1 C13 C14 C15 56.3(2)
C131 C13 C14 C15 -74.3(2)
C13 C14 C15 C16 -57.7(2)
C14 C15 C16 C17 57.5(3)
C12 N1 C17 C16 -175.77(16)
C13 N1 C17 C16 54.7(2)
Al1 N1 C17 C16 -84.15(16)
C12 N1 C17 C171 55.9(2)
C13 N1 C17 C171 -73.7(2)
Al1 N1 C17 C171 147.48(16)
C15 C16 C17 N1 -55.7(2)
C15 C16 C17 C171 74.9(3)
C11 Al1 C111 C116 -67.9(4)
C121 Al1 C111 C116 72.8(4)
N1 Al1 C111 C116 -147.1(3)
C12 Al1 C111 C116 -105.0(4)
C11 Al1 C111 C112 150.2(3)
C121 Al1 C111 C112 -69.1(3)
N1 Al1 C111 C112 71.0(3)
C12 Al1 C111 C112 113.1(3)
C11 Al1 C111 C117 55.4(3)
C121 Al1 C111 C117 -163.9(3)
N1 Al1 C111 C117 -23.8(3)
C12 Al1 C111 C117 18.3(3)
C11 Al1 C111 C113 -88.9(3)
C121 Al1 C111 C113 51.8(3)
N1 Al1 C111 C113 -168.1(2)
C12 Al1 C111 C113 -126.0(2)
C11 Al1 C111 C115 174.4(3)
C121 Al1 C111 C115 -44.8(3)
N1 Al1 C111 C115 95.3(3)
C12 Al1 C111 C115 137.3(3)
C11 Al1 C111 C114 21.5(2)
C121 Al1 C111 C114 162.3(2)
N1 Al1 C111 C114 -57.6(2)
C12 Al1 C111 C114 -15.6(3)
C11 Al1 C121 C124 90.4(3)
C111 Al1 C121 C124 -49.9(3)
N1 Al1 C121 C124 170.1(3)
C12 Al1 C121 C124 128.0(3)
C11 Al1 C121 C126 -53.6(3)
C111 Al1 C121 C126 166.1(3)
N1 Al1 C121 C126 26.1(3)
C12 Al1 C121 C126 -16.0(3)
C11 Al1 C121 C122 -143.3(3)
C111 Al1 C121 C122 76.4(3)
N1 Al1 C121 C122 -63.7(3)
C12 Al1 C121 C122 -105.8(3)
C11 Al1 C121 C127 67.3(3)
C111 Al1 C121 C127 -73.0(3)
N1 Al1 C121 C127 147.0(2)
C12 Al1 C121 C127 104.8(2)
C11 Al1 C121 C125 -179.4(2)
C111 Al1 C121 C125 40.3(3)
N1 Al1 C121 C125 -99.7(2)
C12 Al1 C121 C125 -141.8(2)
C11 Al1 C121 C123 -22.1(3)
C111 Al1 C121 C123 -162.4(3)
N1 Al1 C121 C123 57.6(3)
C12 Al1 C121 C123 15.4(3)
